data_4303998
loop_
_publ_author_name
'Emiko Fujiwara'
'Kazumasa Hosoya'
'Akiko Kobayashi'
'Hisashi Tanaka'
'Madoka Tokumoto'
'Yoshinori Okano'
'Hideki Fujiwara'
'Hayao Kobayashi'
'Yuichi Fujishiro'
'Eiji Nishibori'
'Masaki Takata'
'Makoto Sakata'

_publ_section_title
;
Conducting Dimerized Cobalt Complexes with Tetrathiafulvalene Dithiolate
Ligands
;
_journal_name_full 'Inorganic Chemistry'
_journal_page_first 863
_journal_page_last 874
_journal_paper_doi 10.1021/ic701100r
_journal_volume 47
_journal_year 2008
_chemical_formula_sum 'C32 H48 Co N S12'
_chemical_formula_weight 890.39
_space_group_IT_number 2
_symmetry_cell_setting triclinic
_symmetry_Int_Tables_number 2
_symmetry_space_group_name_Hall '-P 1'
_symmetry_space_group_name_H-M 'P -1'
_audit_creation_date 'Tue Sep 16 12:39:29 2003'
_audit_creation_method 'by teXsan'
_cell_angle_alpha 111.14(2)
_cell_angle_beta 103.37(2)
_cell_angle_gamma 102.36(3)
_cell_formula_units_Z 2
_cell_length_a 11.955(4)
_cell_length_b 13.452(5)
_cell_length_c 15.042(3)
_cell_measurement_reflns_used 28
_cell_measurement_temperature 293.2
_cell_measurement_theta_max 14.6
_cell_measurement_theta_min 13.8
_cell_volume 2073.8(13)
_computing_data_reduction 'teXsan Ver. 1.11'
_computing_publication_material 'teXsan Ver. 1.11'
_computing_structure_refinement 'teXsan Ver. 1.10'
_computing_structure_solution SIR92
_diffrn_measured_fraction_theta_full 0.8878
_diffrn_measured_fraction_theta_max 0.8878
_diffrn_radiation_type 'Mo K\a'
_diffrn_radiation_wavelength 0.7107
_diffrn_reflns_av_R_equivalents 0.011
_diffrn_reflns_limit_h_max 12
_diffrn_reflns_limit_h_min -15
_diffrn_reflns_limit_k_max 16
_diffrn_reflns_limit_k_min -17
_diffrn_reflns_limit_l_max 19
_diffrn_reflns_limit_l_min -9
_diffrn_reflns_number 8651
_diffrn_reflns_theta_full 27.51
_diffrn_reflns_theta_max 27.51
_exptl_absorpt_coefficient_mu 1.043
_exptl_absorpt_correction_type none
_exptl_crystal_colour dark
_exptl_crystal_density_diffrn 1.426
_exptl_crystal_density_method 'not measured'
_exptl_crystal_description block
_exptl_crystal_size_max 0.300
_exptl_crystal_size_mid 0.200
_exptl_crystal_size_min 0.200
_refine_diff_density_max 0.63
_refine_diff_density_min -0.79
_refine_ls_extinction_method none
_refine_ls_goodness_of_fit_ref 1.130
_refine_ls_hydrogen_treatment noref
_refine_ls_number_parameters 415
_refine_ls_number_reflns 4711
_refine_ls_R_factor_gt 0.0475
_refine_ls_shift/su_max 0.0425
_refine_ls_structure_factor_coef F
_refine_ls_weighting_details 'w = 1/[\s^2^(Fo) + 0.00000|Fo|^2^]'
_refine_ls_weighting_scheme calc
_refine_ls_wR_factor_ref 0.0441
_reflns_number_gt 4711
_reflns_number_total 8469
_reflns_threshold_expression F^2^>3.0\s(F^2^)
_cod_data_source_file ic701100r-file002.cif
_cod_data_source_block (Bu4N)2[Co(dmdt)2]2
_cod_original_cell_volume 2073(1)
_cod_original_sg_symbol_H-M 'P -1 '
_cod_original_formula_sum 'C32 H48 Co N S12 '
_cod_database_code 4303998

loop_
_symmetry_equiv_pos_as_xyz
x,y,z
-x,-y,-z

loop_
_atom_site_label
_atom_site_type_symbol
_atom_site_fract_x
_atom_site_fract_y
_atom_site_fract_z
_atom_site_U_iso_or_equiv
_atom_site_adp_type
_atom_site_occupancy
_atom_site_calc_flag
_atom_site_refinement_flags
_atom_site_disorder_assembly
_atom_site_disorder_group
Co(1) Co 0.4243(1) 0.3628(1) 0.45435(8) 0.0408(3) Uani 1.00 d . . .
S(1) S 0.2406(2) 0.2558(2) 0.4314(2) 0.0552(8) Uani 1.00 d . . .
S(2) S 0.5056(2) 0.3371(2) 0.5875(2) 0.0490(7) Uani 1.00 d . . .
S(3) S 0.1449(2) 0.1693(2) 0.5676(2) 0.0613(8) Uani 1.00 d . . .
S(4) S 0.3916(2) 0.2539(2) 0.7187(2) 0.0634(9) Uani 1.00 d . . .
S(5) S 0.0301(2) 0.0918(2) 0.7148(2) 0.0643(9) Uani 1.00 d . . .
S(6) S 0.2713(2) 0.1861(2) 0.8721(2) 0.0601(8) Uani 1.00 d . . .
S(7) S 0.3616(2) 0.3173(2) 0.2895(2) 0.0626(8) Uani 1.00 d . . .
S(8) S 0.6081(2) 0.4659(2) 0.4747(1) 0.0423(7) Uani 1.00 d . . .
S(9) S 0.4995(2) 0.3481(3) 0.1513(2) 0.0814(10) Uani 1.00 d . . .
S(10) S 0.7279(2) 0.4923(2) 0.3231(2) 0.0585(8) Uani 1.00 d . . .
S(11) S 0.6245(3) 0.4140(3) 0.0002(2) 0.094(1) Uani 1.00 d . . .
S(12) S 0.8490(2) 0.5566(2) 0.1724(2) 0.0739(10) Uani 1.00 d . . .
N(1) N 0.7567(6) 0.1758(6) 0.3793(5) 0.057(3) Uani 1.00 d . . .
C(1) C 0.2652(7) 0.2334(7) 0.5379(6) 0.050(3) Uani 1.00 d . . .
C(2) C 0.3796(7) 0.2734(7) 0.6079(6) 0.050(3) Uani 1.00 d . . .
C(3) C 0.2347(7) 0.1881(8) 0.6871(6) 0.056(3) Uani 1.00 d . . .
C(4) C 0.1857(7) 0.1597(8) 0.7488(6) 0.055(3) Uani 1.00 d . . .
C(5) C 0.0372(8) 0.0814(8) 0.8281(7) 0.059(3) Uani 1.00 d . . .
C(6) C 0.1465(8) 0.1259(8) 0.9003(6) 0.059(3) Uani 1.00 d . . .
C(7) C -0.0823(9) 0.0295(9) 0.8352(7) 0.085(4) Uani 1.00 d . . .
C(8) C 0.1784(9) 0.129(1) 1.0030(7) 0.100(5) Uani 1.00 d . . .
C(9) C 0.4933(8) 0.3697(8) 0.2721(6) 0.053(3) Uani 1.00 d . . .
C(10) C 0.6004(7) 0.4378(7) 0.3518(6) 0.046(3) Uani 1.00 d . . .
C(11) C 0.6479(8) 0.4409(8) 0.1933(6) 0.057(3) Uani 1.00 d . . .
C(12) C 0.7014(8) 0.4658(8) 0.1306(6) 0.061(3) Uani 1.00 d . . .
C(13) C 0.745(1) 0.489(1) -0.0229(8) 0.079(4) Uani 1.00 d . . .
C(14) C 0.8466(10) 0.5566(9) 0.0553(8) 0.066(4) Uani 1.00 d . . .
C(15) C 0.717(1) 0.472(1) -0.1317(9) 0.135(6) Uani 1.00 d . . .
C(16) C 0.960(1) 0.6273(9) 0.0555(8) 0.095(5) Uani 1.00 d . . .
C(17) C 0.8399(8) 0.1554(8) 0.3154(7) 0.073(4) Uani 1.00 d . . .
C(18) C 0.8380(9) 0.2158(9) 0.2454(7) 0.079(4) Uani 1.00 d . . .
C(19) C 0.932(1) 0.203(1) 0.1973(9) 0.107(5) Uani 1.00 d . . .
C(20) C 0.929(1) 0.254(1) 0.1240(9) 0.135(6) Uani 1.00 d . . .
C(21) C 0.6257(8) 0.1471(9) 0.3091(7) 0.069(3) Uani 1.00 d . . .
C(22) C 0.5670(9) 0.0281(9) 0.2275(8) 0.087(4) Uani 1.00 d . . .
C(23) C 0.449(1) 0.021(1) 0.1540(9) 0.120(5) Uani 1.00 d . . .
C(24) C 0.391(1) -0.087(2) 0.072(1) 0.228(9) Uani 1.00 d . . .
C(25) C 0.7614(8) 0.1021(8) 0.4336(7) 0.066(3) Uani 1.00 d . . .
C(26) C 0.6982(8) 0.1218(8) 0.5123(8) 0.074(4) Uani 1.00 d . . .
C(27) C 0.6969(9) 0.039(1) 0.5571(9) 0.092(5) Uani 1.00 d . . .
C(28) C 0.653(1) 0.066(1) 0.6438(10) 0.133(6) Uani 1.00 d . . .
C(29) C 0.7942(8) 0.2992(8) 0.4507(7) 0.060(3) Uani 1.00 d . . .
C(30) C 0.9213(8) 0.3523(9) 0.5319(7) 0.074(4) Uani 1.00 d . . .
C(31) C 0.9334(8) 0.4684(9) 0.6057(7) 0.071(3) Uani 1.00 d . . .
C(32) C 0.8624(8) 0.465(1) 0.6769(7) 0.100(4) Uani 1.00 d . . .
H(1) H -0.1003 0.0812 0.8892 0.0922 Uiso 1.00 calc . . .
H(2) H -0.1468 0.0016 0.7744 0.0922 Uiso 1.00 calc . . .
H(3) H -0.0797 -0.0348 0.8524 0.0922 Uiso 1.00 calc . . .
H(4) H 0.1566 0.0547 1.0008 0.0999 Uiso 1.00 calc . . .
H(5) H 0.2621 0.1671 1.0425 0.0999 Uiso 1.00 calc . . .
H(6) H 0.1328 0.1688 1.0428 0.0999 Uiso 1.00 calc . . .
H(7) H 0.7197 0.5418 -0.1386 0.1347 Uiso 1.00 calc . . .
H(8) H 0.7731 0.4435 -0.1617 0.1347 Uiso 1.00 calc . . .
H(9) H 0.6361 0.4194 -0.1744 0.1347 Uiso 1.00 calc . . .
H(10) H 1.0001 0.5865 0.0146 0.0988 Uiso 1.00 calc . . .
H(11) H 0.9488 0.6860 0.0340 0.0988 Uiso 1.00 calc . . .
H(12) H 1.0206 0.6694 0.1246 0.0988 Uiso 1.00 calc . . .
H(13) H 0.9233 0.1805 0.3605 0.0786 Uiso 1.00 calc . . .
H(14) H 0.8179 0.0761 0.2750 0.0786 Uiso 1.00 calc . . .
H(15) H 0.7575 0.1862 0.1942 0.0897 Uiso 1.00 calc . . .
H(16) H 0.8503 0.2959 0.2842 0.0897 Uiso 1.00 calc . . .
H(17) H 1.0122 0.2389 0.2474 0.1131 Uiso 1.00 calc . . .
H(18) H 0.9219 0.1251 0.1611 0.1131 Uiso 1.00 calc . . .
H(19) H 0.9426 0.3338 0.1560 0.1318 Uiso 1.00 calc . . .
H(20) H 0.9910 0.2450 0.0922 0.1318 Uiso 1.00 calc . . .
H(21) H 0.8521 0.2201 0.0697 0.1318 Uiso 1.00 calc . . .
H(22) H 0.5752 0.1666 0.3508 0.0745 Uiso 1.00 calc . . .
H(23) H 0.6282 0.2005 0.2771 0.0745 Uiso 1.00 calc . . .
H(24) H 0.6211 0.0061 0.1924 0.0965 Uiso 1.00 calc . . .
H(25) H 0.5475 -0.0228 0.2574 0.0965 Uiso 1.00 calc . . .
H(26) H 0.3954 0.0480 0.1900 0.1360 Uiso 1.00 calc . . .
H(27) H 0.4687 0.0756 0.1243 0.1360 Uiso 1.00 calc . . .
H(28) H 0.3180 -0.0960 0.0298 0.1952 Uiso 1.00 calc . . .
H(29) H 0.4448 -0.1113 0.0413 0.1952 Uiso 1.00 calc . . .
H(30) H 0.3719 -0.1390 0.1072 0.1952 Uiso 1.00 calc . . .
H(31) H 0.7218 0.0230 0.3833 0.0758 Uiso 1.00 calc . . .
H(32) H 0.8441 0.1091 0.4649 0.0758 Uiso 1.00 calc . . .
H(33) H 0.7406 0.1982 0.5659 0.0884 Uiso 1.00 calc . . .
H(34) H 0.6164 0.1194 0.4826 0.0884 Uiso 1.00 calc . . .
H(35) H 0.6450 -0.0355 0.5051 0.1028 Uiso 1.00 calc . . .
H(36) H 0.7783 0.0335 0.5759 0.1028 Uiso 1.00 calc . . .
H(37) H 0.7096 0.1404 0.6962 0.1319 Uiso 1.00 calc . . .
H(38) H 0.5762 0.0718 0.6252 0.1319 Uiso 1.00 calc . . .
H(39) H 0.6563 0.0139 0.6714 0.1319 Uiso 1.00 calc . . .
H(40) H 0.7885 0.3428 0.4114 0.0644 Uiso 1.00 calc . . .
H(41) H 0.7342 0.3097 0.4850 0.0644 Uiso 1.00 calc . . .
H(42) H 0.9303 0.3077 0.5683 0.0809 Uiso 1.00 calc . . .
H(43) H 0.9815 0.3559 0.5011 0.0809 Uiso 1.00 calc . . .
H(44) H 1.0178 0.5113 0.6440 0.0791 Uiso 1.00 calc . . .
H(45) H 0.9039 0.5086 0.5674 0.0791 Uiso 1.00 calc . . .
H(46) H 0.8700 0.5397 0.7234 0.0999 Uiso 1.00 calc . . .
H(47) H 0.7771 0.4255 0.6397 0.0999 Uiso 1.00 calc . . .
H(48) H 0.8908 0.4274 0.7159 0.0999 Uiso 1.00 calc . . .

loop_
_atom_site_aniso_label
_atom_site_aniso_U_11
_atom_site_aniso_U_22
_atom_site_aniso_U_33
_atom_site_aniso_U_12
_atom_site_aniso_U_13
_atom_site_aniso_U_23
Co(1) 0.0397(6) 0.0555(8) 0.0335(6) 0.0158(6) 0.0163(5) 0.0235(6)
S(1) 0.044(1) 0.075(2) 0.045(1) 0.007(1) 0.010(1) 0.034(1)
S(2) 0.039(1) 0.071(2) 0.049(1) 0.018(1) 0.017(1) 0.038(1)
S(3) 0.041(1) 0.094(2) 0.056(2) 0.010(1) 0.016(1) 0.046(2)
S(4) 0.044(1) 0.104(2) 0.053(2) 0.014(1) 0.015(1) 0.052(2)
S(5) 0.044(1) 0.098(2) 0.052(2) 0.011(1) 0.017(1) 0.039(2)
S(6) 0.048(1) 0.088(2) 0.050(1) 0.017(1) 0.019(1) 0.038(1)
S(7) 0.047(1) 0.097(2) 0.034(1) 0.011(1) 0.016(1) 0.024(1)
S(8) 0.039(1) 0.061(2) 0.037(1) 0.019(1) 0.018(1) 0.028(1)
S(9) 0.068(2) 0.124(3) 0.036(1) 0.007(2) 0.024(1) 0.027(2)
S(10) 0.053(1) 0.085(2) 0.046(1) 0.020(1) 0.028(1) 0.032(1)
S(11) 0.080(2) 0.159(3) 0.052(2) 0.029(2) 0.035(2) 0.053(2)
S(12) 0.074(2) 0.100(2) 0.062(2) 0.024(2) 0.038(2) 0.044(2)
N(1) 0.052(5) 0.060(5) 0.063(5) 0.026(4) 0.023(4) 0.026(5)
C(1) 0.036(5) 0.073(7) 0.052(6) 0.010(5) 0.015(5) 0.042(5)
C(2) 0.047(6) 0.066(6) 0.054(6) 0.015(5) 0.019(5) 0.045(5)
C(3) 0.039(5) 0.088(8) 0.055(6) 0.021(5) 0.019(5) 0.043(6)
C(4) 0.038(5) 0.083(7) 0.049(6) 0.016(5) 0.016(4) 0.036(5)
C(5) 0.050(6) 0.078(7) 0.058(6) 0.014(5) 0.029(5) 0.037(6)
C(6) 0.060(6) 0.080(7) 0.046(6) 0.019(6) 0.029(5) 0.033(5)
C(7) 0.065(7) 0.123(10) 0.075(8) 0.011(7) 0.035(6) 0.056(7)
C(8) 0.082(8) 0.17(1) 0.068(7) 0.024(8) 0.035(7) 0.072(8)
C(9) 0.052(6) 0.073(7) 0.037(5) 0.018(5) 0.024(5) 0.023(5)
C(10) 0.047(5) 0.063(6) 0.039(5) 0.023(5) 0.026(4) 0.025(5)
C(11) 0.063(6) 0.080(7) 0.047(5) 0.035(6) 0.031(5) 0.034(5)
C(12) 0.064(6) 0.089(8) 0.052(6) 0.033(6) 0.034(5) 0.041(6)
C(13) 0.094(9) 0.12(1) 0.065(7) 0.054(8) 0.055(7) 0.062(8)
C(14) 0.089(8) 0.080(8) 0.083(8) 0.051(7) 0.064(7) 0.056(7)
C(15) 0.14(1) 0.24(2) 0.083(9) 0.08(1) 0.064(9) 0.10(1)
C(16) 0.13(1) 0.091(9) 0.108(10) 0.047(8) 0.086(9) 0.059(8)
C(17) 0.060(6) 0.084(8) 0.077(7) 0.031(6) 0.032(6) 0.026(6)
C(18) 0.080(8) 0.089(9) 0.077(8) 0.027(7) 0.042(6) 0.035(7)
C(19) 0.11(1) 0.11(1) 0.12(1) 0.036(8) 0.075(9) 0.046(9)
C(20) 0.16(1) 0.15(1) 0.082(9) 0.02(1) 0.062(9) 0.040(9)
C(21) 0.051(6) 0.096(9) 0.059(6) 0.032(6) 0.021(5) 0.027(6)
C(22) 0.070(8) 0.082(8) 0.081(8) 0.015(6) 0.022(7) 0.011(7)
C(23) 0.073(9) 0.13(1) 0.089(10) 0.023(8) -0.001(8) -0.002(9)
C(24) 0.15(2) 0.22(2) 0.15(2) 0.05(1) -0.04(1) -0.03(1)
C(25) 0.060(6) 0.071(7) 0.078(7) 0.033(6) 0.022(6) 0.038(6)
C(26) 0.065(7) 0.082(8) 0.086(8) 0.023(6) 0.034(6) 0.041(7)
C(27) 0.068(8) 0.12(1) 0.12(1) 0.040(7) 0.035(7) 0.080(9)
C(28) 0.10(1) 0.21(2) 0.13(1) 0.05(1) 0.049(9) 0.12(1)
C(29) 0.051(6) 0.073(7) 0.059(6) 0.026(5) 0.021(5) 0.027(6)
C(30) 0.043(6) 0.105(9) 0.071(7) 0.011(6) 0.025(5) 0.037(7)
C(31) 0.046(6) 0.086(8) 0.063(7) 0.013(6) 0.016(5) 0.019(6)
C(32) 0.049(6) 0.16(1) 0.059(7) 0.020(7) 0.020(6) 0.024(7)

loop_
_atom_type_symbol
_atom_type_description
_atom_type_scat_dispersion_real
_atom_type_scat_dispersion_imag
_atom_type_scat_source
C C 0.003 0.002
;International Tables for Crystallography
(1992, Vol. C, Tables 4.2.6.8 and 6.1.1.1)
;
H H 0.000 0.000
;International Tables for Crystallography
(1992, Vol. C, Table 6.1.1.2)
;
S S 0.125 0.123
;International Tables for Crystallography
(1992, Vol. C, Tables 4.2.6.8 and 6.1.1.1)
;
Co Co 0.349 0.972
;International Tables for Crystallography
(1992, Vol. C, Tables 4.2.6.8 and 6.1.1.1)
;
N N 0.006 0.003
;International Tables for Crystallography
(1992, Vol. C, Tables 4.2.6.8 and 6.1.1.1)
;

loop_
_geom_angle_atom_site_label_1
_geom_angle_atom_site_label_2
_geom_angle_atom_site_label_3
_geom_angle
_geom_angle_site_symmetry_1
_geom_angle_site_symmetry_2
_geom_angle_site_symmetry_3
_geom_angle_publ_flag
S(1) Co(1) S(2) 91.19(9) . . . yes
S(1) Co(1) S(7) 87.87(9) . . . yes
S(1) Co(1) S(8) 178.6(1) . . . yes
S(1) Co(1) S(8) 95.80(9) . . 2_666 yes
S(2) Co(1) S(7) 153.8(1) . . . yes
S(2) Co(1) S(8) 88.88(9) . . . yes
S(2) Co(1) S(8) 102.87(9) . . 2_666 yes
S(7) Co(1) S(8) 91.45(9) . . . yes
S(7) Co(1) S(8) 103.29(9) . . 2_666 yes
S(8) Co(1) S(8) 85.55(8) . . 2_666 yes
Co(1) S(1) C(1) 102.4(3) . . . yes
Co(1) S(2) C(2) 102.2(3) . . . yes
C(1) S(3) C(3) 96.0(4) . . . yes
C(2) S(4) C(3) 95.9(4) . . . yes
C(4) S(5) C(5) 96.3(4) . . . yes
C(4) S(6) C(6) 95.4(4) . . . yes
Co(1) S(7) C(9) 102.0(3) . . . yes
Co(1) S(8) Co(1) 94.45(8) . . 2_666 yes
Co(1) S(8) C(10) 102.5(3) . . . yes
Co(1) S(8) C(10) 108.2(3) 2_666 . . yes
C(9) S(9) C(11) 96.1(4) . . . yes
C(10) S(10) C(11) 94.8(4) . . . yes
C(12) S(11) C(13) 95.2(5) . . . yes
C(12) S(12) C(14) 96.6(5) . . . yes
C(17) N(1) C(21) 109.4(7) . . . yes
C(17) N(1) C(25) 107.2(7) . . . yes
C(17) N(1) C(29) 111.1(7) . . . yes
C(21) N(1) C(25) 111.5(7) . . . yes
C(21) N(1) C(29) 104.9(7) . . . yes
C(25) N(1) C(29) 112.7(7) . . . yes
S(1) C(1) S(3) 121.7(5) . . . yes
S(1) C(1) C(2) 121.0(6) . . . yes
S(3) C(1) C(2) 117.1(6) . . . yes
S(2) C(2) S(4) 121.5(5) . . . yes
S(2) C(2) C(1) 121.7(6) . . . yes
S(4) C(2) C(1) 116.8(6) . . . yes
S(3) C(3) S(4) 114.2(4) . . . yes
S(3) C(3) C(4) 121.9(6) . . . yes
S(4) C(3) C(4) 123.8(7) . . . yes
S(5) C(4) S(6) 113.8(4) . . . yes
S(5) C(4) C(3) 123.0(7) . . . yes
S(6) C(4) C(3) 123.2(6) . . . yes
S(5) C(5) C(6) 117.0(7) . . . yes
S(5) C(5) C(7) 115.5(7) . . . yes
C(6) C(5) C(7) 127.4(8) . . . yes
S(6) C(6) C(5) 117.5(6) . . . yes
S(6) C(6) C(8) 114.3(7) . . . yes
C(5) C(6) C(8) 128.2(8) . . . yes
S(7) C(9) S(9) 121.8(5) . . . yes
S(7) C(9) C(10) 122.6(6) . . . yes
S(9) C(9) C(10) 115.4(6) . . . yes
S(8) C(10) S(10) 121.6(5) . . . yes
S(8) C(10) C(9) 120.6(6) . . . yes
S(10) C(10) C(9) 117.8(6) . . . yes
S(9) C(11) S(10) 114.9(4) . . . yes
S(9) C(11) C(12) 123.3(7) . . . yes
S(10) C(11) C(12) 121.6(7) . . . yes
S(11) C(12) S(12) 114.1(4) . . . yes
S(11) C(12) C(11) 122.7(7) . . . yes
S(12) C(12) C(11) 123.1(7) . . . yes
S(11) C(13) C(14) 118.2(7) . . . yes
S(11) C(13) C(15) 114.4(9) . . . yes
C(14) C(13) C(15) 127(1) . . . yes
S(12) C(14) C(13) 115.9(8) . . . yes
S(12) C(14) C(16) 115.5(8) . . . yes
C(13) C(14) C(16) 128.6(9) . . . yes
N(1) C(17) C(18) 115.1(8) . . . yes
N(1) C(17) C(19) 148.2(7) . . . yes
N(1) C(17) C(25) 35.8(4) . . . yes
C(18) C(17) C(19) 33.6(5) . . . yes
C(18) C(17) C(25) 150.7(7) . . . yes
C(19) C(17) C(25) 175.7(6) . . . yes
C(17) C(18) C(19) 111.1(9) . . . yes
C(17) C(18) C(20) 144.7(8) . . . yes
C(19) C(18) C(20) 33.7(6) . . . yes
C(17) C(19) C(18) 35.3(5) . . . yes
C(17) C(19) C(20) 148.2(10) . . . yes
C(18) C(19) C(20) 112(1) . . . yes
C(18) C(20) C(19) 33.4(6) . . . yes
N(1) C(21) C(22) 116.0(8) . . . yes
N(1) C(21) C(23) 151.1(7) . . . yes
N(1) C(21) C(29) 37.0(4) . . . yes
C(22) C(21) C(23) 36.1(6) . . . yes
C(22) C(21) C(29) 153.0(7) . . . yes
C(23) C(21) C(29) 168.9(6) . . . yes
C(21) C(22) C(23) 108.8(10) . . . yes
C(21) C(22) C(24) 140.9(9) . . . yes
C(23) C(22) C(24) 32.2(7) . . . yes
C(21) C(23) C(22) 35.1(5) . . . yes
C(21) C(23) C(24) 147(1) . . . yes
C(22) C(23) C(24) 112(1) . . . yes
C(22) C(24) C(23) 35.5(7) . . . yes
N(1) C(25) C(17) 36.9(4) . . . yes
N(1) C(25) C(26) 115.2(7) . . . yes
C(17) C(25) C(26) 151.5(7) . . . yes
C(25) C(26) C(27) 112.4(9) . . . yes
C(25) C(26) C(28) 144.8(8) . . . yes
C(27) C(26) C(28) 32.9(6) . . . yes
C(26) C(27) C(28) 113(1) . . . yes
C(26) C(28) C(27) 33.4(6) . . . yes
N(1) C(29) C(21) 38.1(4) . . . yes
N(1) C(29) C(30) 117.1(8) . . . yes
N(1) C(29) C(31) 151.4(6) . . . yes
C(21) C(29) C(30) 155.2(7) . . . yes
C(21) C(29) C(31) 168.4(5) . . . yes
C(30) C(29) C(31) 35.1(5) . . . yes
C(29) C(30) C(31) 109.1(8) . . . yes
C(29) C(31) C(30) 35.9(5) . . . yes
C(29) C(31) C(32) 99.3(6) . . . yes
C(30) C(31) C(32) 112.3(9) . . . yes

loop_
_geom_bond_atom_site_label_1
_geom_bond_atom_site_label_2
_geom_bond_distance
_geom_bond_site_symmetry_1
_geom_bond_site_symmetry_2
_geom_bond_publ_flag
Co(1) S(1) 2.224(3) . . yes
Co(1) S(2) 2.195(2) . . yes
Co(1) S(7) 2.221(2) . . yes
Co(1) S(8) 2.219(2) . . yes
Co(1) S(8) 2.324(2) . 2_666 yes
S(1) C(1) 1.706(8) . . yes
S(2) C(2) 1.717(8) . . yes
S(3) C(1) 1.748(7) . . yes
S(3) C(3) 1.763(8) . . yes
S(4) C(2) 1.757(7) . . yes
S(4) C(3) 1.761(8) . . yes
S(5) C(4) 1.747(8) . . yes
S(5) C(5) 1.743(8) . . yes
S(6) C(4) 1.762(8) . . yes
S(6) C(6) 1.756(8) . . yes
S(7) C(9) 1.702(8) . . yes
S(8) C(10) 1.724(7) . . yes
S(9) C(9) 1.755(8) . . yes
S(9) C(11) 1.753(9) . . yes
S(10) C(10) 1.761(8) . . yes
S(10) C(11) 1.756(8) . . yes
S(11) C(12) 1.756(9) . . yes
S(11) C(13) 1.75(1) . . yes
S(12) C(12) 1.736(9) . . yes
S(12) C(14) 1.754(9) . . yes
N(1) C(17) 1.54(1) . . yes
N(1) C(21) 1.55(1) . . yes
N(1) C(25) 1.50(1) . . yes
N(1) C(29) 1.51(1) . . yes
C(1) C(2) 1.371(10) . . yes
C(3) C(4) 1.328(10) . . yes
C(5) C(6) 1.34(1) . . yes
C(5) C(7) 1.50(1) . . yes
C(6) C(8) 1.49(1) . . yes
C(9) C(10) 1.38(1) . . yes
C(11) C(12) 1.352(10) . . yes
C(13) C(14) 1.34(1) . . yes
C(13) C(15) 1.51(1) . . yes
C(14) C(16) 1.48(1) . . yes
C(17) C(18) 1.54(1) . . yes
C(17) C(19) 2.49(1) . . yes
C(17) C(25) 2.44(1) . . yes
C(18) C(19) 1.48(1) . . yes
C(18) C(20) 2.48(1) . . yes
C(19) C(20) 1.49(1) . . yes
C(21) C(22) 1.50(1) . . yes
C(21) C(23) 2.48(1) . . yes
C(21) C(29) 2.43(1) . . yes
C(22) C(23) 1.54(1) . . yes
C(22) C(24) 2.45(2) . . yes
C(23) C(24) 1.41(2) . . yes
C(25) C(26) 1.52(1) . . yes
C(26) C(27) 1.49(1) . . yes
C(26) C(28) 2.48(1) . . yes
C(27) C(28) 1.47(1) . . yes
C(29) C(30) 1.54(1) . . yes
C(29) C(31) 2.48(1) . . yes
C(30) C(31) 1.51(1) . . yes
C(31) C(32) 1.52(1) . . yes

loop_
_geom_contact_atom_site_label_1
_geom_contact_atom_site_label_2
_geom_contact_distance
_geom_contact_site_symmetry_1
_geom_contact_site_symmetry_2
_geom_contact_publ_flag
S(8) C(29) 3.468(9) . . ?
C(1) C(27) 3.59(1) . 2_656 ?
Co(1) Co(1) 3.336(2) . 2_666 ?

loop_
_geom_torsion_atom_site_label_1
_geom_torsion_atom_site_label_2
_geom_torsion_atom_site_label_3
_geom_torsion_atom_site_label_4
_geom_torsion
_geom_torsion_site_symmetry_1
_geom_torsion_site_symmetry_2
_geom_torsion_site_symmetry_3
_geom_torsion_site_symmetry_4
_geom_torsion_publ_flag
Co(1) S(1) C(1) S(3) 171.1(5) . . . . yes
Co(1) S(1) C(1) C(2) -3.7(8) . . . . yes
Co(1) S(2) C(2) S(4) -169.7(5) . . . . yes
Co(1) S(2) C(2) C(1) 11.6(8) . . . . yes
Co(1) S(7) C(9) S(9) 175.2(5) . . . . yes
Co(1) S(7) C(9) C(10) -9.1(8) . . . . yes
Co(1) S(8) Co(1) S(1) 179.62(10) . . 2_666 2_666 yes
Co(1) S(8) Co(1) S(2) -87.83(9) . . 2_666 2_666 yes
Co(1) S(8) Co(1) S(7) 90.44(9) . . 2_666 2_666 yes
Co(1) S(8) Co(1) S(8) 0.0 . . 2_666 2_666 yes
Co(1) S(8) C(10) S(10) -175.9(4) . . . . yes
Co(1) S(8) C(10) C(9) 3.1(8) . . . . yes
Co(1) S(8) Co(1) S(1) -164(4) . 2_666 2_666 2_666 yes
Co(1) S(8) Co(1) S(2) 103.00(9) . 2_666 2_666 2_666 yes
Co(1) S(8) Co(1) S(7) -103.22(10) . 2_666 2_666 2_666 yes
Co(1) S(8) Co(1) S(8) 0.0 . 2_666 2_666 . yes
Co(1) S(8) C(10) S(10) -85.1(5) . 2_666 2_666 2_666 yes
Co(1) S(8) C(10) C(9) 95.9(7) . 2_666 2_666 2_666 yes
S(1) Co(1) S(2) C(2) -10.3(3) . . . . yes
S(1) Co(1) S(7) C(9) -170.6(3) . . . . yes
S(1) Co(1) S(8) C(10) 54(4) . . . . yes
S(1) Co(1) S(8) C(10) 75.7(3) . . 2_666 2_666 yes
S(1) C(1) S(3) C(3) -174.4(6) . . . . yes
S(1) C(1) C(2) S(2) -5(1) . . . . yes
S(1) C(1) C(2) S(4) 175.6(5) . . . . yes
S(2) Co(1) S(1) C(1) 8.2(3) . . . . yes
S(2) Co(1) S(7) C(9) -82.2(4) . . . . yes
S(2) Co(1) S(8) C(10) 147.2(3) . . . . yes
S(2) Co(1) S(8) C(10) -16.9(3) . . 2_666 2_666 yes
S(2) C(2) S(4) C(3) 179.8(6) . . . . yes
S(2) C(2) C(1) S(3) 179.5(5) . . . . yes
S(3) C(1) C(2) S(4) 0(1) . . . . yes
S(3) C(3) S(4) C(2) 1.7(6) . . . . yes
S(3) C(3) C(4) S(5) 4(1) . . . . yes
S(3) C(3) C(4) S(6) -175.4(5) . . . . yes
S(4) C(3) S(3) C(1) -1.4(6) . . . . yes
S(4) C(3) C(4) S(5) -178.6(5) . . . . yes
S(4) C(3) C(4) S(6) 0(1) . . . . yes
S(5) C(4) S(6) C(6) 0.0(6) . . . . yes
S(5) C(5) C(6) S(6) -1(1) . . . . yes
S(5) C(5) C(6) C(8) -179.8(9) . . . . yes
S(6) C(4) S(5) C(5) -0.7(6) . . . . yes
S(6) C(6) C(5) C(7) -177.6(8) . . . . yes
S(7) Co(1) S(1) C(1) 162.0(3) . . . . yes
S(7) Co(1) S(2) C(2) -97.9(4) . . . . yes
S(7) Co(1) S(8) C(10) -6.6(3) . . . . yes
S(7) Co(1) S(8) C(10) 164.9(3) . . 2_666 2_666 yes
S(7) C(9) S(9) C(11) 170.8(6) . . . . yes
S(7) C(9) C(10) S(8) 4(1) . . . . yes
S(7) C(9) C(10) S(10) -176.6(5) . . . . yes
S(8) Co(1) S(1) C(1) 100(4) . . . . yes
S(8) Co(1) S(2) C(2) 171.1(3) . . . . yes
S(8) Co(1) S(7) C(9) 8.2(3) . . . . yes
S(8) Co(1) S(8) Co(1) 0.0 . . 2_666 2_666 yes
S(8) Co(1) S(8) C(10) -104.7(3) . . 2_666 2_666 yes
S(8) Co(1) S(1) C(1) 94.8(3) . 2_666 2_666 2_666 yes
S(8) Co(1) S(2) C(2) -85.9(3) . 2_666 2_666 2_666 yes
S(8) Co(1) S(7) C(9) -94.0(3) . 2_666 2_666 2_666 yes
S(8) Co(1) S(8) Co(1) 0.0 . 2_666 2_666 . yes
S(8) Co(1) S(8) C(10) 109.8(3) . 2_666 2_666 2_666 yes
S(8) C(10) S(10) C(11) -174.9(5) . . . . yes
S(8) C(10) C(9) S(9) -179.7(4) . . . . yes
S(9) C(9) C(10) S(10) -0.7(10) . . . . yes
S(9) C(11) S(10) C(10) -9.5(6) . . . . yes
S(9) C(11) C(12) S(11) 3(1) . . . . yes
S(9) C(11) C(12) S(12) -179.3(5) . . . . yes
S(10) C(11) S(9) C(9) 9.3(6) . . . . yes
S(10) C(11) C(12) S(11) 179.0(5) . . . . yes
S(10) C(11) C(12) S(12) -4(1) . . . . yes
S(11) C(12) S(12) C(14) 2.5(6) . . . . yes
S(11) C(13) C(14) S(12) 2(1) . . . . yes
S(11) C(13) C(14) C(16) 179.2(8) . . . . yes
S(12) C(12) S(11) C(13) -1.4(6) . . . . yes
S(12) C(14) C(13) C(15) -179.9(9) . . . . yes
N(1) C(17) C(18) C(19) 172.6(8) . . . . yes
N(1) C(17) C(18) C(20) 176.0(10) . . . . yes
N(1) C(17) C(19) C(18) -12(1) . . . . yes
N(1) C(17) C(19) C(20) -19(2) . . . . yes
N(1) C(17) C(25) C(26) -15(1) . . . . yes
N(1) C(21) C(22) C(23) -169.8(8) . . . . yes
N(1) C(21) C(22) C(24) -167(1) . . . . yes
N(1) C(21) C(23) C(22) 19(1) . . . . yes
N(1) C(21) C(23) C(24) 13(3) . . . . yes
N(1) C(21) C(29) C(30) -2(1) . . . . yes
N(1) C(21) C(29) C(31) -149(2) . . . . yes
N(1) C(25) C(17) C(18) -10(1) . . . . yes
N(1) C(25) C(17) C(19) 163(7) . . . . yes
N(1) C(25) C(26) C(27) 175.1(8) . . . . yes
N(1) C(25) C(26) C(28) -176.9(10) . . . . yes
N(1) C(29) C(21) C(22) -3(1) . . . . yes
N(1) C(29) C(21) C(23) -142(2) . . . . yes
N(1) C(29) C(30) C(31) -170.5(7) . . . . yes
N(1) C(29) C(31) C(30) 17(1) . . . . yes
N(1) C(29) C(31) C(32) -97(1) . . . . yes
C(1) S(3) C(3) C(4) 175.3(9) . . . . yes
C(1) C(2) S(4) C(3) -1.4(8) . . . . yes
C(2) S(4) C(3) C(4) -175.0(9) . . . . yes
C(2) C(1) S(3) C(3) 0.5(8) . . . . yes
C(3) C(4) S(5) C(5) 178.9(9) . . . . yes
C(3) C(4) S(6) C(6) -179.6(9) . . . . yes
C(4) S(5) C(5) C(6) 1.5(9) . . . . yes
C(4) S(5) C(5) C(7) 177.8(8) . . . . yes
C(4) S(6) C(6) C(5) 1.1(9) . . . . yes
C(4) S(6) C(6) C(8) 179.4(8) . . . . yes
C(7) C(5) C(6) C(8) 4(1) . . . . yes
C(9) S(9) C(11) C(12) -175.2(8) . . . . yes
C(9) C(10) S(10) C(11) 6.1(8) . . . . yes
C(10) S(10) C(11) C(12) 175.0(8) . . . . yes
C(10) C(9) S(9) C(11) -5.2(8) . . . . yes
C(11) C(12) S(11) C(13) 175.7(9) . . . . yes
C(11) C(12) S(12) C(14) -174.6(9) . . . . yes
C(12) S(11) C(13) C(14) -0.6(10) . . . . yes
C(12) S(11) C(13) C(15) -178.5(9) . . . . yes
C(12) S(12) C(14) C(13) -3.0(9) . . . . yes
C(12) S(12) C(14) C(16) 179.9(8) . . . . yes
C(15) C(13) C(14) C(16) -3(1) . . . . yes
C(17) N(1) C(21) C(22) 59(1) . . . . yes
C(17) N(1) C(21) C(23) 46(1) . . . . yes
C(17) N(1) C(21) C(29) -119.3(9) . . . . yes
C(17) N(1) C(25) C(26) 172.0(8) . . . . yes
C(17) N(1) C(29) C(21) 118.1(9) . . . . yes
C(17) N(1) C(29) C(30) -63.0(10) . . . . yes
C(17) N(1) C(29) C(31) -74(1) . . . . yes
C(17) C(18) C(19) C(20) 176.4(10) . . . . yes
C(17) C(18) C(20) C(19) -5(1) . . . . yes
C(17) C(19) C(18) C(20) -176.4(10) . . . . yes
C(17) C(19) C(20) C(18) 3(1) . . . . yes
C(17) C(25) N(1) C(21) 119.7(9) . . . . yes
C(17) C(25) N(1) C(29) -122.6(9) . . . . yes
C(17) C(25) C(26) C(27) -174(1) . . . . yes
C(17) C(25) C(26) C(28) -166.8(10) . . . . yes
C(18) C(17) N(1) C(21) 53(1) . . . . yes
C(18) C(17) N(1) C(25) 174.5(8) . . . . yes
C(18) C(17) N(1) C(29) -61(1) . . . . yes
C(18) C(17) C(19) C(20) -6(1) . . . . yes
C(18) C(17) C(25) C(26) -25(2) . . . . yes
C(18) C(19) C(17) C(25) -174(7) . . . . yes
C(19) C(17) N(1) C(21) 61(1) . . . . yes
C(19) C(17) N(1) C(25) -177(1) . . . . yes
C(19) C(17) N(1) C(29) -54(1) . . . . yes
C(19) C(17) C(18) C(20) 3.4(9) . . . . yes
C(19) C(17) C(25) C(26) 148(7) . . . . yes
C(19) C(18) C(17) C(25) 179(1) . . . . yes
C(20) C(18) C(17) C(25) -177.4(10) . . . . yes
C(20) C(19) C(17) C(25) 179(6) . . . . yes
C(21) N(1) C(17) C(25) -121.0(9) . . . . yes
C(21) N(1) C(25) C(26) -68.3(10) . . . . yes
C(21) N(1) C(29) C(30) 178.9(7) . . . . yes
C(21) N(1) C(29) C(31) 167(1) . . . . yes
C(21) C(22) C(23) C(24) 176(1) . . . . yes
C(21) C(22) C(24) C(23) -4(2) . . . . yes
C(21) C(23) C(22) C(24) -176(1) . . . . yes
C(21) C(23) C(24) C(22) 3(1) . . . . yes
C(21) C(29) N(1) C(25) -121.5(9) . . . . yes
C(21) C(29) C(30) C(31) -168(1) . . . . yes
C(21) C(29) C(31) C(30) 156(2) . . . . yes
C(21) C(29) C(31) C(32) 41(2) . . . . yes
C(22) C(21) N(1) C(25) -59(1) . . . . yes
C(22) C(21) N(1) C(29) 178.4(8) . . . . yes
C(22) C(21) C(23) C(24) -5(2) . . . . yes
C(22) C(21) C(29) C(30) -5(2) . . . . yes
C(22) C(21) C(29) C(31) -152(2) . . . . yes
C(22) C(23) C(21) C(29) 149(2) . . . . yes
C(23) C(21) N(1) C(25) -71(1) . . . . yes
C(23) C(21) N(1) C(29) 165(1) . . . . yes
C(23) C(21) C(22) C(24) 2(1) . . . . yes
C(23) C(21) C(29) C(30) -144(2) . . . . yes
C(23) C(21) C(29) C(31) 68(4) . . . . yes
C(23) C(22) C(21) C(29) -167(1) . . . . yes
C(24) C(22) C(21) C(29) -165(1) . . . . yes
C(24) C(23) C(21) C(29) 144(2) . . . . yes
C(25) N(1) C(21) C(29) 122.3(9) . . . . yes
C(25) N(1) C(29) C(30) 57.4(10) . . . . yes
C(25) N(1) C(29) C(31) 45(1) . . . . yes
C(25) C(17) N(1) C(29) 123.6(9) . . . . yes
C(25) C(26) C(27) C(28) 171.5(9) . . . . yes
C(25) C(26) C(28) C(27) -13(1) . . . . yes
C(26) C(25) N(1) C(29) 49(1) . . . . yes
C(29) C(30) C(31) C(32) 74(1) . . . . yes
C(30) C(29) C(31) C(32) -115(1) . . . . yes
C(30) C(29) C(31) C(32) -115(1) . . . . yes
